data_7043114
loop_
_publ_author_name
'Yilmaz, Veysel T.'
'Icsel, Ceyda'
'Batur, Jenaidullah'
'Aydinlik, Seyma'
'Cengiz, Murat'
'B\"uy\"ukg\"ung\"or, Orhan'

_publ_section_title
;
 Synthesis, structures and biomolecular interactions of new silver(I)
 5,5-diethylbarbiturate complexes of monophosphines targeting
 Gram-positive bacteria and breast cancer cells
;
_journal_name_full 'Dalton Trans.'
_journal_paper_doi 10.1039/C7DT01286A
_journal_year 2017
_chemical_formula_moiety 'C52 H52 Ag2 N4 O6 P2'
_chemical_formula_sum 'C52 H52 Ag2 N4 O6 P2'
_chemical_formula_weight 1106.65
_space_group_crystal_system monoclinic
_space_group_IT_number 15
_space_group_name_Hall '-C 2yc'
_space_group_name_H-M_alt 'C 1 2/c 1'
_symmetry_space_group_name_Hall '-C 2yc'
_symmetry_space_group_name_H-M 'C 1 2/c 1'
_atom_sites_solution_hydrogens geom
_audit_creation_method SHELXL-2016/6
_audit_update_record
;
2017-02-20 deposited with the CCDC.
2017-05-25 downloaded from the CCDC.
;
_cell_angle_alpha 90
_cell_angle_beta 133.372(2)
_cell_angle_gamma 90
_cell_formula_units_Z 4
_cell_length_a 25.3536(9)
_cell_length_b 12.5349(3)
_cell_length_c 21.7484(7)
_cell_measurement_reflns_used 37375
_cell_measurement_temperature 296
_cell_measurement_theta_max 28.04
_cell_measurement_theta_min 1.62
_cell_volume 5024.2(3)
_computing_cell_refinement X-AREA
_computing_data_collection 'X-AREA (Stoe & Cie, 2002)'
_computing_data_reduction 'X-RED32 (Stoe & Cie, 2002)'
_computing_molecular_graphics 'Ortep-3 for Windows (Farrugia, 2012)'
_computing_publication_material 'WinGX (Farrugia, 2012)'
_computing_structure_refinement 'SHELXL-2016/6 (Sheldrick, 2016)'
_computing_structure_solution 'SHELXT-2014/5 (Sheldrick, 2015)'
_diffrn_ambient_temperature 296
_diffrn_measured_fraction_theta_full 1.000
_diffrn_measured_fraction_theta_max 1.000
_diffrn_measurement_device_type 'STOE IPDS 2'
_diffrn_measurement_method 'rotation method'
_diffrn_radiation_type MoK\a
_diffrn_radiation_wavelength 0.71073
_diffrn_reflns_av_R_equivalents 0.0293
_diffrn_reflns_av_unetI/netI 0.0156
_diffrn_reflns_Laue_measured_fraction_full 1.000
_diffrn_reflns_Laue_measured_fraction_max 1.000
_diffrn_reflns_limit_h_max 31
_diffrn_reflns_limit_h_min -31
_diffrn_reflns_limit_k_max 15
_diffrn_reflns_limit_k_min -15
_diffrn_reflns_limit_l_max 27
_diffrn_reflns_limit_l_min -27
_diffrn_reflns_number 37375
_diffrn_reflns_point_group_measured_fraction_full 1.000
_diffrn_reflns_point_group_measured_fraction_max 1.000
_diffrn_reflns_theta_full 25.242
_diffrn_reflns_theta_max 26.497
_diffrn_reflns_theta_min 1.888
_exptl_absorpt_coefficient_mu 0.895
_exptl_absorpt_correction_T_max 0.7746
_exptl_absorpt_correction_T_min 0.6040
_exptl_absorpt_correction_type integration
_exptl_absorpt_process_details '(X-RED32; Stoe & Cie, 2002)'
_exptl_crystal_colour colorless
_exptl_crystal_density_diffrn 1.463
_exptl_crystal_description prism
_exptl_crystal_F_000 2256
_exptl_crystal_size_max 0.50
_exptl_crystal_size_mid 0.44
_exptl_crystal_size_min 0.37
_refine_diff_density_max 0.301
_refine_diff_density_min -0.696
_refine_diff_density_rms 0.074
_refine_ls_extinction_method none
_refine_ls_goodness_of_fit_ref 1.076
_refine_ls_hydrogen_treatment constr
_refine_ls_matrix_type full
_refine_ls_number_parameters 298
_refine_ls_number_reflns 5215
_refine_ls_number_restraints 18
_refine_ls_restrained_S_all 1.093
_refine_ls_R_factor_all 0.0324
_refine_ls_R_factor_gt 0.0260
_refine_ls_shift/su_max 0.001
_refine_ls_shift/su_mean 0.000
_refine_ls_structure_factor_coef Fsqd
_refine_ls_weighting_details 'w=1/[\s^2^(Fo^2^)+(0.0384P)^2^+0.7204P] where P=(Fo^2^+2Fc^2^)/3'
_refine_ls_weighting_scheme calc
_refine_ls_wR_factor_gt 0.0610
_refine_ls_wR_factor_ref 0.0627
_reflns_Friedel_coverage 0.000
_reflns_number_gt 4575
_reflns_number_total 5215
_reflns_threshold_expression 'I > 2\s(I)'
_cod_data_source_file c7dt01286a2.cif
_cod_data_source_block Compound_I
_cod_database_code 7043114
_shelx_shelxl_version_number 2016/6
_shelx_space_group_comment
;
The symmetry employed for this shelxl refinement is uniquely defined
by the following loop, which should always be used as a source of
symmetry information in preference to the above space-group names.
They are only intended as comments.
;

loop_
_space_group_symop_operation_xyz
'x, y, z'
'-x, y, -z+1/2'
'x+1/2, y+1/2, z'
'-x+1/2, y+1/2, -z+1/2'
'-x, -y, -z'
'x, -y, z-1/2'
'-x+1/2, -y+1/2, -z'
'x+1/2, -y+1/2, z-1/2'

loop_
_atom_site_label
_atom_site_type_symbol
_atom_site_fract_x
_atom_site_fract_y
_atom_site_fract_z
_atom_site_U_iso_or_equiv
_atom_site_adp_type
_atom_site_occupancy
_atom_site_site_symmetry_order
_atom_site_calc_flag
_atom_site_refinement_flags_posn
_atom_site_refinement_flags_adp
C1 C 0.31081(10) 0.64135(16) 0.72446(12) 0.0450(4) Uani 1 1 d . .
C2 C 0.27670(13) 0.54349(18) 0.69189(15) 0.0579(5) Uani 1 1 d . .
H2 H 0.290512 0.496647 0.671916 0.069 Uiso 1 1 calc R U
C3 C 0.22216(16) 0.5147(2) 0.68875(19) 0.0732(7) Uani 1 1 d . .
H3 H 0.198954 0.449200 0.665850 0.088 Uiso 1 1 calc R U
C4 C 0.20244(14) 0.5822(3) 0.71926(18) 0.0745(7) Uani 1 1 d . .
H4 H 0.166438 0.562254 0.718093 0.089 Uiso 1 1 calc R U
C5 C 0.23584(15) 0.6800(3) 0.75177(19) 0.0761(7) Uani 1 1 d . .
H5 H 0.221822 0.726492 0.771686 0.091 Uiso 1 1 calc R U
C6 C 0.28993(13) 0.7089(2) 0.75479(17) 0.0657(6) Uani 1 1 d . .
H6 H 0.312725 0.774639 0.777495 0.079 Uiso 1 1 calc R U
C7 C 0.33972(10) 0.78603(16) 0.64771(12) 0.0450(4) Uani 1 1 d . .
C8 C 0.26690(13) 0.8108(2) 0.59215(17) 0.0729(7) Uani 1 1 d . .
H8 H 0.236373 0.772504 0.593651 0.088 Uiso 1 1 calc R U
C9 C 0.23919(17) 0.8923(3) 0.5342(2) 0.0925(10) Uani 1 1 d . .
H9 H 0.190030 0.908600 0.497110 0.111 Uiso 1 1 calc R U
C10 C 0.28273(19) 0.9491(2) 0.5307(2) 0.0832(9) Uani 1 1 d . .
H10 H 0.263623 1.004478 0.492026 0.100 Uiso 1 1 calc R U
C11 C 0.35449(18) 0.9244(2) 0.5842(2) 0.0820(8) Uani 1 1 d . .
H11 H 0.384657 0.962792 0.582157 0.098 Uiso 1 1 calc R U
C12 C 0.38233(14) 0.8420(2) 0.64137(17) 0.0686(7) Uani 1 1 d . .
H12 H 0.431069 0.824059 0.676412 0.082 Uiso 1 1 calc R U
C13 C 0.45015(10) 0.74482(16) 0.82463(12) 0.0444(4) Uani 1 1 d . .
C14 C 0.44451(14) 0.85102(19) 0.83786(16) 0.0647(6) Uani 1 1 d . .
H14 H 0.404349 0.890969 0.793864 0.078 Uiso 1 1 calc R U
C15 C 0.49843(18) 0.8975(2) 0.91624(19) 0.0816(8) Uani 1 1 d . .
H15 H 0.494233 0.968493 0.924788 0.098 Uiso 1 1 calc R U
C16 C 0.55770(16) 0.8398(3) 0.98102(17) 0.0801(8) Uani 1 1 d . .
H16 H 0.594062 0.871675 1.033407 0.096 Uiso 1 1 calc R U
C17 C 0.56366(13) 0.7355(3) 0.96903(16) 0.0739(7) Uani 1 1 d . .
H17 H 0.603916 0.696173 1.013596 0.089 Uiso 1 1 calc R U
C18 C 0.51023(11) 0.6873(2) 0.89095(14) 0.0558(5) Uani 1 1 d . .
H18 H 0.514913 0.616116 0.883294 0.067 Uiso 1 1 calc R U
C19 C 0.35146(10) 0.32944(16) 0.58281(13) 0.0477(4) Uani 1 1 d . .
C20 C 0.38775(14) 0.2237(2) 0.52263(17) 0.0689(7) Uani 1 1 d . .
C21 C 0.45490(12) 0.29180(19) 0.56970(15) 0.0580(6) Uani 1 1 d . .
C22 C 0.46238(11) 0.37724(16) 0.62529(13) 0.0489(5) Uani 1 1 d . .
C23 C 0.52197(15) 0.2195(2) 0.62509(19) 0.0744(7) Uani 1 1 d . .
H23A H 0.516914 0.165226 0.589543 0.089 Uiso 1 1 calc R U
H23B H 0.564366 0.261921 0.648955 0.089 Uiso 1 1 calc R U
C24 C 0.53469(19) 0.1653(3) 0.6963(2) 0.0947(10) Uani 1 1 d . .
H24A H 0.577398 0.121663 0.728020 0.114 Uiso 1 1 calc R U
H24B H 0.541134 0.218283 0.732903 0.114 Uiso 1 1 calc R U
H24C H 0.493618 0.121457 0.673412 0.114 Uiso 1 1 calc R U
C25 C 0.45073(16) 0.3490(3) 0.50344(18) 0.0785(8) Uani 1 1 d . .
H25A H 0.497213 0.382432 0.532477 0.094 Uiso 1 1 calc R U
H25B H 0.442670 0.295897 0.465271 0.094 Uiso 1 1 calc R U
C26 C 0.3920(2) 0.4330(3) 0.4516(2) 0.1074(12) Uani 1 1 d . .
H26A H 0.393138 0.464396 0.412250 0.129 Uiso 1 1 calc R U
H26B H 0.345510 0.400549 0.421159 0.129 Uiso 1 1 calc R U
H26C H 0.400146 0.487233 0.488481 0.129 Uiso 1 1 calc R U
N1 N 0.41155(8) 0.39221(13) 0.62798(10) 0.0454(4) Uani 1 1 d . .
N2 N 0.34123(10) 0.25026(16) 0.53123(13) 0.0617(5) Uani 1 1 d . .
H2A H 0.301550 0.214385 0.501755 0.074 Uiso 1 1 calc R U
O1 O 0.30545(8) 0.34160(13) 0.58607(10) 0.0596(4) Uani 1 1 d . U
O2 O 0.37489(12) 0.1501(2) 0.47840(17) 0.1126(9) Uani 1 1 d . U
O3 O 0.51705(8) 0.43394(14) 0.66704(10) 0.0618(4) Uani 1 1 d . U
P1 P 0.37993(2) 0.67785(4) 0.72368(3) 0.03972(11) Uani 1 1 d . .
Ag1 Ag 0.41539(2) 0.52330(2) 0.69612(2) 0.04315(6) Uani 1 1 d . .

loop_
_atom_site_aniso_label
_atom_site_aniso_U_11
_atom_site_aniso_U_22
_atom_site_aniso_U_33
_atom_site_aniso_U_23
_atom_site_aniso_U_13
_atom_site_aniso_U_12
C1 0.0453(10) 0.0417(10) 0.0435(10) 0.0026(8) 0.0287(8) 0.0037(8)
C2 0.0676(13) 0.0482(13) 0.0617(13) -0.0026(10) 0.0459(12) -0.0051(10)
C3 0.0741(16) 0.0673(16) 0.0780(17) -0.0040(13) 0.0522(15) -0.0179(13)
C4 0.0631(14) 0.088(2) 0.0789(17) 0.0073(15) 0.0514(14) -0.0046(14)
C5 0.0740(16) 0.083(2) 0.0944(19) -0.0063(15) 0.0666(16) 0.0036(14)
C6 0.0665(14) 0.0569(14) 0.0843(16) -0.0113(12) 0.0559(13) -0.0042(11)
C7 0.0497(10) 0.0387(10) 0.0459(10) 0.0049(8) 0.0326(9) 0.0104(8)
C8 0.0554(13) 0.0788(18) 0.0762(16) 0.0299(14) 0.0420(13) 0.0208(12)
C9 0.0778(18) 0.098(2) 0.094(2) 0.0519(19) 0.0561(17) 0.0431(17)
C10 0.112(2) 0.0629(16) 0.0815(19) 0.0329(14) 0.0693(19) 0.0365(16)
C11 0.104(2) 0.0683(18) 0.101(2) 0.0251(16) 0.0810(19) 0.0113(16)
C12 0.0637(13) 0.0699(16) 0.0797(16) 0.0225(13) 0.0521(13) 0.0146(12)
C13 0.0469(10) 0.0403(10) 0.0460(10) -0.0036(8) 0.0319(9) -0.0014(8)
C14 0.0760(15) 0.0452(12) 0.0639(14) -0.0076(10) 0.0446(13) -0.0017(11)
C15 0.111(2) 0.0570(15) 0.0822(19) -0.0274(14) 0.0682(19) -0.0244(15)
C16 0.0803(18) 0.095(2) 0.0589(15) -0.0292(15) 0.0452(14) -0.0379(16)
C17 0.0538(13) 0.093(2) 0.0513(13) -0.0057(13) 0.0272(11) -0.0086(13)
C18 0.0491(11) 0.0588(13) 0.0506(11) -0.0020(10) 0.0308(10) 0.0009(9)
C19 0.0463(10) 0.0382(10) 0.0479(10) -0.0044(8) 0.0283(9) 0.0021(8)
C20 0.0725(15) 0.0613(15) 0.0810(16) -0.0357(13) 0.0558(14) -0.0218(12)
C21 0.0616(12) 0.0556(13) 0.0647(13) -0.0255(11) 0.0465(11) -0.0158(10)
C22 0.0537(11) 0.0418(11) 0.0472(10) -0.0115(9) 0.0330(9) -0.0079(9)
C23 0.0749(16) 0.0691(17) 0.0923(19) -0.0187(14) 0.0624(15) -0.0009(13)
C24 0.106(2) 0.085(2) 0.103(2) 0.0061(18) 0.075(2) 0.0227(18)
C25 0.0943(19) 0.086(2) 0.0689(15) -0.0280(15) 0.0613(16) -0.0246(16)
C26 0.139(3) 0.099(3) 0.0665(18) -0.0067(18) 0.064(2) -0.004(2)
N1 0.0481(8) 0.0357(8) 0.0455(8) -0.0086(7) 0.0295(7) -0.0010(7)
N2 0.0549(10) 0.0529(11) 0.0738(12) -0.0287(10) 0.0428(10) -0.0181(8)
O1 0.0503(8) 0.0564(9) 0.0667(9) -0.0116(7) 0.0380(7) -0.0004(7)
O2 0.1095(15) 0.1062(17) 0.150(2) -0.0933(16) 0.1000(16) -0.0541(13)
O3 0.0627(9) 0.0618(9) 0.0604(9) -0.0244(8) 0.0421(8) -0.0233(8)
P1 0.0408(2) 0.0327(2) 0.0403(2) 0.00075(18) 0.0258(2) 0.00572(18)
Ag1 0.04420(9) 0.03476(9) 0.04399(9) -0.00358(6) 0.02777(7) 0.00453(6)

loop_
_atom_type_symbol
_atom_type_description
_atom_type_scat_dispersion_real
_atom_type_scat_dispersion_imag
_atom_type_scat_source
C C 0.0033 0.0016 'International Tables Vol C Tables 4.2.6.8 and 6.1.1.4'
H H 0.0000 0.0000 'International Tables Vol C Tables 4.2.6.8 and 6.1.1.4'
N N 0.0061 0.0033 'International Tables Vol C Tables 4.2.6.8 and 6.1.1.4'
O O 0.0106 0.0060 'International Tables Vol C Tables 4.2.6.8 and 6.1.1.4'
P P 0.1023 0.0942 'International Tables Vol C Tables 4.2.6.8 and 6.1.1.4'
Ag Ag -0.8971 1.1015 'International Tables Vol C Tables 4.2.6.8 and 6.1.1.4'

loop_
_geom_angle_atom_site_label_1
_geom_angle_atom_site_label_2
_geom_angle_atom_site_label_3
_geom_angle
_geom_angle_site_symmetry_1
_geom_angle_site_symmetry_3
C6 C1 C2 118.5(2) . .
C6 C1 P1 122.42(17) . .
C2 C1 P1 119.01(16) . .
C1 C2 C3 120.6(2) . .
C1 C2 H2 119.7 . .
C3 C2 H2 119.7 . .
C4 C3 C2 120.0(3) . .
C4 C3 H3 120.0 . .
C2 C3 H3 120.0 . .
C3 C4 C5 120.0(2) . .
C3 C4 H4 120.0 . .
C5 C4 H4 120.0 . .
C6 C5 C4 120.0(3) . .
C6 C5 H5 120.0 . .
C4 C5 H5 120.0 . .
C5 C6 C1 120.8(2) . .
C5 C6 H6 119.6 . .
C1 C6 H6 119.6 . .
C12 C7 C8 118.0(2) . .
C12 C7 P1 118.99(16) . .
C8 C7 P1 122.87(18) . .
C7 C8 C9 120.1(3) . .
C7 C8 H8 119.9 . .
C9 C8 H8 119.9 . .
C10 C9 C8 121.0(3) . .
C10 C9 H9 119.5 . .
C8 C9 H9 119.5 . .
C9 C10 C11 119.6(3) . .
C9 C10 H10 120.2 . .
C11 C10 H10 120.2 . .
C10 C11 C12 119.8(3) . .
C10 C11 H11 120.1 . .
C12 C11 H11 120.1 . .
C7 C12 C11 121.5(2) . .
C7 C12 H12 119.3 . .
C11 C12 H12 119.3 . .
C18 C13 C14 118.7(2) . .
C18 C13 P1 118.83(16) . .
C14 C13 P1 122.40(17) . .
C15 C14 C13 120.2(2) . .
C15 C14 H14 119.9 . .
C13 C14 H14 119.9 . .
C16 C15 C14 120.3(3) . .
C16 C15 H15 119.8 . .
C14 C15 H15 119.8 . .
C17 C16 C15 120.0(2) . .
C17 C16 H16 120.0 . .
C15 C16 H16 120.0 . .
C16 C17 C18 120.6(3) . .
C16 C17 H17 119.7 . .
C18 C17 H17 119.7 . .
C13 C18 C17 120.1(2) . .
C13 C18 H18 120.0 . .
C17 C18 H18 120.0 . .
O1 C19 N1 121.65(18) . .
O1 C19 N2 118.72(18) . .
N1 C19 N2 119.63(18) . .
O2 C20 N2 120.9(2) . .
O2 C20 C21 122.3(2) . .
N2 C20 C21 116.74(19) . .
C20 C21 C22 113.73(18) . .
C20 C21 C23 108.9(2) . .
C22 C21 C23 108.96(19) . .
C20 C21 C25 107.8(2) . .
C22 C21 C25 107.7(2) . .
C23 C21 C25 109.6(2) . .
O3 C22 N1 120.94(18) . .
O3 C22 C21 116.93(19) . .
N1 C22 C21 122.12(17) . .
C24 C23 C21 114.3(2) . .
C24 C23 H23A 108.7 . .
C21 C23 H23A 108.7 . .
C24 C23 H23B 108.7 . .
C21 C23 H23B 108.7 . .
H23A C23 H23B 107.6 . .
C23 C24 H24A 109.5 . .
C23 C24 H24B 109.5 . .
H24A C24 H24B 109.5 . .
C23 C24 H24C 109.5 . .
H24A C24 H24C 109.5 . .
H24B C24 H24C 109.5 . .
C26 C25 C21 114.8(3) . .
C26 C25 H25A 108.6 . .
C21 C25 H25A 108.6 . .
C26 C25 H25B 108.6 . .
C21 C25 H25B 108.6 . .
H25A C25 H25B 107.5 . .
C25 C26 H26A 109.5 . .
C25 C26 H26B 109.5 . .
H26A C26 H26B 109.5 . .
C25 C26 H26C 109.5 . .
H26A C26 H26C 109.5 . .
H26B C26 H26C 109.5 . .
C22 N1 C19 121.34(17) . .
C22 N1 Ag1 122.78(13) . .
C19 N1 Ag1 115.73(13) . .
C20 N2 C19 126.28(18) . .
C20 N2 H2A 116.9 . .
C19 N2 H2A 116.9 . .
C22 O3 Ag1 130.56(14) . 2_656
C7 P1 C1 104.68(9) . .
C7 P1 C13 103.04(9) . .
C1 P1 C13 104.74(9) . .
C7 P1 Ag1 116.88(6) . .
C1 P1 Ag1 109.26(7) . .
C13 P1 Ag1 116.92(6) . .
N1 Ag1 P1 160.26(4) . .
N1 Ag1 O3 98.56(6) . 2_656
P1 Ag1 O3 97.81(4) . 2_656
N1 Ag1 Ag1 84.73(4) . 2_656
P1 Ag1 Ag1 111.513(12) . 2_656
O3 Ag1 Ag1 69.00(4) 2_656 2_656

loop_
_geom_bond_atom_site_label_1
_geom_bond_atom_site_label_2
_geom_bond_distance
_geom_bond_site_symmetry_2
C1 C6 1.383(3) .
C1 C2 1.383(3) .
C1 P1 1.822(2) .
C2 C3 1.385(4) .
C2 H2 0.9300 .
C3 C4 1.365(4) .
C3 H3 0.9300 .
C4 C5 1.377(4) .
C4 H4 0.9300 .
C5 C6 1.376(4) .
C5 H5 0.9300 .
C6 H6 0.9300 .
C7 C12 1.372(3) .
C7 C8 1.379(3) .
C7 P1 1.8151(19) .
C8 C9 1.382(4) .
C8 H8 0.9300 .
C9 C10 1.359(5) .
C9 H9 0.9300 .
C10 C11 1.361(4) .
C10 H10 0.9300 .
C11 C12 1.380(4) .
C11 H11 0.9300 .
C12 H12 0.9300 .
C13 C18 1.380(3) .
C13 C14 1.390(3) .
C13 P1 1.8237(19) .
C14 C15 1.383(4) .
C14 H14 0.9300 .
C15 C16 1.363(4) .
C15 H15 0.9300 .
C16 C17 1.362(4) .
C16 H16 0.9300 .
C17 C18 1.387(3) .
C17 H17 0.9300 .
C18 H18 0.9300 .
C19 O1 1.226(3) .
C19 N1 1.360(2) .
C19 N2 1.382(3) .
C20 O2 1.205(3) .
C20 N2 1.356(3) .
C20 C21 1.510(3) .
C21 C22 1.526(3) .
C21 C23 1.533(4) .
C21 C25 1.547(4) .
C22 O3 1.234(2) .
C22 N1 1.343(3) .
C23 C24 1.511(5) .
C23 H23A 0.9700 .
C23 H23B 0.9700 .
C24 H24A 0.9600 .
C24 H24B 0.9600 .
C24 H24C 0.9600 .
C25 C26 1.513(5) .
C25 H25A 0.9700 .
C25 H25B 0.9700 .
C26 H26A 0.9600 .
C26 H26B 0.9600 .
C26 H26C 0.9600 .
N1 Ag1 2.1697(15) .
N2 H2A 0.8600 .
O3 Ag1 2.4584(15) 2_656
P1 Ag1 2.3792(5) .
Ag1 Ag1 3.1765(3) 2_656

loop_
_geom_hbond_atom_site_label_D
_geom_hbond_atom_site_label_H
_geom_hbond_atom_site_label_A
_geom_hbond_distance_DH
_geom_hbond_distance_HA
_geom_hbond_distance_DA
_geom_hbond_angle_DHA
_geom_hbond_site_symmetry_A
C18 H18 O3 0.93 2.42 3.310(3) 160.5 2_656
N2 H2A O1 0.86 2.09 2.938(2) 167.1 7_556

loop_
_geom_torsion_atom_site_label_1
_geom_torsion_atom_site_label_2
_geom_torsion_atom_site_label_3
_geom_torsion_atom_site_label_4
_geom_torsion
_geom_torsion_site_symmetry_4
C6 C1 C2 C3 0.9(4) .
P1 C1 C2 C3 -177.7(2) .
C1 C2 C3 C4 -1.1(4) .
C2 C3 C4 C5 1.2(4) .
C3 C4 C5 C6 -1.1(5) .
C4 C5 C6 C1 0.8(4) .
C2 C1 C6 C5 -0.7(4) .
P1 C1 C6 C5 177.8(2) .
C12 C7 C8 C9 -2.2(4) .
P1 C7 C8 C9 -178.3(2) .
C7 C8 C9 C10 0.2(5) .
C8 C9 C10 C11 0.9(5) .
C9 C10 C11 C12 0.0(5) .
C8 C7 C12 C11 3.2(4) .
P1 C7 C12 C11 179.4(2) .
C10 C11 C12 C7 -2.1(5) .
C18 C13 C14 C15 0.1(4) .
P1 C13 C14 C15 178.4(2) .
C13 C14 C15 C16 0.3(4) .
C14 C15 C16 C17 -0.7(5) .
C15 C16 C17 C18 0.8(5) .
C14 C13 C18 C17 -0.1(3) .
P1 C13 C18 C17 -178.46(19) .
C16 C17 C18 C13 -0.3(4) .
O2 C20 C21 C22 -177.2(3) .
N2 C20 C21 C22 3.8(4) .
O2 C20 C21 C23 -55.5(4) .
N2 C20 C21 C23 125.5(3) .
O2 C20 C21 C25 63.4(4) .
N2 C20 C21 C25 -115.6(3) .
C20 C21 C22 O3 178.3(2) .
C23 C21 C22 O3 56.6(3) .
C25 C21 C22 O3 -62.2(3) .
C20 C21 C22 N1 -2.9(3) .
C23 C21 C22 N1 -124.7(2) .
C25 C21 C22 N1 116.5(2) .
C20 C21 C23 C24 -66.4(3) .
C22 C21 C23 C24 58.2(3) .
C25 C21 C23 C24 175.9(2) .
C20 C21 C25 C26 68.6(3) .
C22 C21 C25 C26 -54.5(3) .
C23 C21 C25 C26 -172.9(2) .
O3 C22 N1 C19 -179.3(2) .
C21 C22 N1 C19 1.9(3) .
O3 C22 N1 Ag1 5.3(3) .
C21 C22 N1 Ag1 -173.46(16) .
O1 C19 N1 C22 178.8(2) .
N2 C19 N1 C22 -1.7(3) .
O1 C19 N1 Ag1 -5.5(3) .
N2 C19 N1 Ag1 173.99(15) .
O2 C20 N2 C19 176.9(3) .
C21 C20 N2 C19 -4.2(4) .
O1 C19 N2 C20 -177.5(3) .
N1 C19 N2 C20 3.0(4) .
N1 C22 O3 Ag1 30.9(3) 2_656
C21 C22 O3 Ag1 -150.29(17) 2_656
C12 C7 P1 C1 170.64(19) .
C8 C7 P1 C1 -13.4(2) .
C12 C7 P1 C13 61.3(2) .
C8 C7 P1 C13 -122.7(2) .
C12 C7 P1 Ag1 -68.4(2) .
C8 C7 P1 Ag1 107.6(2) .
C6 C1 P1 C7 -67.0(2) .
C2 C1 P1 C7 111.54(18) .
C6 C1 P1 C13 41.1(2) .
C2 C1 P1 C13 -140.39(17) .
C6 C1 P1 Ag1 167.06(18) .
C2 C1 P1 Ag1 -14.38(18) .
C18 C13 P1 C7 -152.95(17) .
C14 C13 P1 C7 28.7(2) .
C18 C13 P1 C1 97.79(18) .
C14 C13 P1 C1 -80.6(2) .
C18 C13 P1 Ag1 -23.3(2) .
C14 C13 P1 Ag1 158.37(17) .
